data_7230403
loop_
_publ_author_name
'Singh, Ashutosh S.'
'Ali, Amjad'
'Tiwari, Ranjay K.'
'Behera, Jogendra N.'
'Sun, Shih-Sheng'
'Chandrasekhar, Vadapalli'

_publ_section_title
;
 Thermally induced 1D to 2D polymer conversion accompanied by major
 packing changes in single-crystal-to-single-crystal transformation
;
_journal_issue 17
_journal_name_full CrystEngComm
_journal_page_first 2346
_journal_paper_doi 10.1039/C8CE00089A
_journal_volume 20
_journal_year 2018
_chemical_formula_moiety 'S2  O8  N2  C12  H14'
_chemical_formula_sum 'C12 H14 N2 O8 S2'
_chemical_formula_weight 378.37
_space_group_crystal_system triclinic
_space_group_IT_number 2
_space_group_name_Hall '-P 1'
_space_group_name_H-M_alt 'P -1'
_symmetry_space_group_name_Hall '-P 1'
_symmetry_space_group_name_H-M 'P -1'
_atom_sites_solution_hydrogens mixed
_audit_creation_method SHELXL-2014/7
_audit_update_record
;
2016-09-19 deposited with the CCDC.
2018-04-03 downloaded from the CCDC.
;
_cell_angle_alpha 95.062(2)
_cell_angle_beta 110.090(2)
_cell_angle_gamma 90.142(2)
_cell_formula_units_Z 2
_cell_length_a 8.6670(2)
_cell_length_b 9.2424(3)
_cell_length_c 9.7010(3)
_cell_measurement_reflns_used 2958
_cell_measurement_temperature 100(2)
_cell_measurement_theta_max 26.4
_cell_measurement_theta_min 2.2
_cell_volume 726.51(4)
_computing_cell_refinement 'Bruker Apex 2'
_computing_data_collection 'Bruker Apex 2'
_computing_data_reduction 'Bruker Apex 2'
_computing_molecular_graphics 'Ortep for Windows (Farrugia, 2012)'
_computing_publication_material 'WinGX publication routines (Farrugia, 2012)'
_computing_structure_refinement 'SHELXL-2014/7 (Sheldrick, 2014)'
_computing_structure_solution 'SHELXT-2014 (Sheldrick, 2014)'
_diffrn_ambient_temperature 100(2)
_diffrn_measured_fraction_theta_full 0.996
_diffrn_measured_fraction_theta_max 0.997
_diffrn_measurement_device_type 'Bruker Prospector'
_diffrn_measurement_method '\w scans'
_diffrn_radiation_type MoK\a
_diffrn_radiation_wavelength 0.71073
_diffrn_reflns_av_R_equivalents 0.0276
_diffrn_reflns_av_unetI/netI 0.0156
_diffrn_reflns_Laue_measured_fraction_full 0.996
_diffrn_reflns_Laue_measured_fraction_max 0.997
_diffrn_reflns_limit_h_max 10
_diffrn_reflns_limit_h_min -10
_diffrn_reflns_limit_k_max 11
_diffrn_reflns_limit_k_min -9
_diffrn_reflns_limit_l_max 12
_diffrn_reflns_limit_l_min -11
_diffrn_reflns_number 20962
_diffrn_reflns_point_group_measured_fraction_full 0.996
_diffrn_reflns_point_group_measured_fraction_max 0.997
_diffrn_reflns_theta_full 25.500
_diffrn_reflns_theta_max 26.371
_diffrn_reflns_theta_min 2.214
_exptl_absorpt_coefficient_mu 0.416
_exptl_absorpt_correction_T_max 0.96
_exptl_absorpt_correction_T_min 0.885
_exptl_absorpt_correction_type multi-scan
_exptl_absorpt_process_details 'Sadabs (Sheldrick, 1996)'
_exptl_crystal_colour colorless
_exptl_crystal_density_diffrn 1.730
_exptl_crystal_density_method 'not measured'
_exptl_crystal_description block
_exptl_crystal_F_000 392
_exptl_crystal_size_max 0.300
_exptl_crystal_size_mid 0.120
_exptl_crystal_size_min 0.100
_refine_diff_density_max 0.315
_refine_diff_density_min -0.386
_refine_diff_density_rms 0.051
_refine_ls_extinction_coef 0.0072(12)
_refine_ls_extinction_expression Fc^*^=kFc[1+0.001xFc^2^\l^3^/sin(2\q)]^-1/4^
_refine_ls_extinction_method 'SHELXL-2014/7 (Sheldrick 2014'
_refine_ls_goodness_of_fit_ref 1.021
_refine_ls_hydrogen_treatment mixed
_refine_ls_matrix_type full
_refine_ls_number_parameters 228
_refine_ls_number_reflns 2958
_refine_ls_number_restraints 0
_refine_ls_restrained_S_all 1.021
_refine_ls_R_factor_all 0.0284
_refine_ls_R_factor_gt 0.0252
_refine_ls_shift/su_max 0.001
_refine_ls_shift/su_mean 0.000
_refine_ls_structure_factor_coef Fsqd
_refine_ls_weighting_details 'w=1/[\s^2^(Fo^2^)+(0.0336P)^2^+0.5168P] where P=(Fo^2^+2Fc^2^)/3'
_refine_ls_weighting_scheme calc
_refine_ls_wR_factor_gt 0.0668
_refine_ls_wR_factor_ref 0.0698
_reflns_Friedel_coverage 0.000
_reflns_number_gt 2713
_reflns_number_total 2958
_reflns_threshold_expression 'I > 2\s(I)'
_cod_data_source_file c8ce00089a2.cif
_cod_data_source_block crystal_2
_cod_depositor_comments 'Adding full bibliography for 7230398--7230403.cif.'
_cod_database_code 7230403
_shelx_space_group_comment
;
The symmetry employed for this shelxl refinement is uniquely defined
by the following loop, which should always be used as a source of
symmetry information in preference to the above space-group names.
They are only intended as comments.
;
_shelx_estimated_absorpt_t_min 0.885
_shelx_estimated_absorpt_t_max 0.960

loop_
_space_group_symop_operation_xyz
'x, y, z'
'-x, -y, -z'

loop_
_atom_site_label
_atom_site_type_symbol
_atom_site_fract_x
_atom_site_fract_y
_atom_site_fract_z
_atom_site_U_iso_or_equiv
_atom_site_adp_type
_atom_site_occupancy
_atom_site_site_symmetry_order
_atom_site_calc_flag
_atom_site_refinement_flags_posn
_atom_site_refinement_flags_adp
S1 S 0.73600(4) 0.20212(3) 0.83102(4) 0.01188(11) Uani 1 1 d . .
S2 S 0.70203(4) 0.70761(3) 0.78351(4) 0.01192(11) Uani 1 1 d . .
O2 O 0.61513(13) 0.74938(11) 0.63787(11) 0.0172(2) Uani 1 1 d . .
O1 O 0.86950(12) 0.79644(11) 0.84509(12) 0.0183(2) Uani 1 1 d . .
H1A H 0.8517 0.8852 0.8562 0.027 Uiso 1 1 calc R U
O5 O 0.87772(13) 0.32230(11) 0.88906(12) 0.0183(2) Uani 1 1 d . .
H2A H 0.8418 0.4015 0.8569 0.027 Uiso 1 1 calc R U
O7 O 0.61623(13) 0.23958(11) 0.90237(12) 0.0180(2) Uani 1 1 d . .
O3 O 0.61337(13) 0.74208(12) 0.88478(12) 0.0194(2) Uani 1 1 d . .
O8 O 0.82180(14) 0.07247(11) 0.88437(13) 0.0217(3) Uani 1 1 d . .
O4 O 0.75282(14) 0.55826(11) 0.78141(13) 0.0237(3) Uani 1 1 d . .
O6 O 0.66861(14) 0.20155(12) 0.67341(12) 0.0231(3) Uani 1 1 d . .
N2 N -0.36809(15) 1.06487(13) 0.24121(14) 0.0143(2) Uani 1 1 d . .
N1 N 0.37551(15) 0.42136(12) 0.76928(14) 0.0142(3) Uani 1 1 d . .
C11 C -0.35423(17) 1.02703(15) 0.37513(16) 0.0147(3) Uani 1 1 d . .
H11C H -0.4249 1.0667 0.4238 0.018 Uiso 1 1 calc R U
C8 C -0.13306(17) 0.87246(14) 0.37005(16) 0.0135(3) Uani 1 1 d . .
C3 C 0.14934(17) 0.61701(14) 0.63323(16) 0.0131(3) Uani 1 1 d . .
C2 C 0.25602(17) 0.55573(15) 0.56581(16) 0.0146(3) Uani 1 1 d . .
H2C H 0.2513 0.5820 0.4720 0.018 Uiso 1 1 calc R U
C1 C 0.36794(17) 0.45702(15) 0.63617(16) 0.0150(3) Uani 1 1 d . .
H1C H 0.4398 0.4142 0.5903 0.018 Uiso 1 1 calc R U
C4 C 0.16193(18) 0.57654(15) 0.77244(16) 0.0148(3) Uani 1 1 d . .
H4C H 0.0914 0.6167 0.8210 0.018 Uiso 1 1 calc R U
C7 C -0.00369(17) 0.77081(15) 0.43501(16) 0.0143(3) Uani 1 1 d . .
H7C H 0.0655 0.7397 0.3813 0.017 Uiso 1 1 calc R U
C12 C -0.23745(17) 0.93074(15) 0.44184(16) 0.0147(3) Uani 1 1 d . .
H12C H -0.2276 0.9037 0.5367 0.018 Uiso 1 1 calc R U
C9 C -0.15296(18) 0.91486(15) 0.23009(16) 0.0166(3) Uani 1 1 d . .
H9C H -0.0844 0.8772 0.1782 0.020 Uiso 1 1 calc R U
C6 C 0.02206(17) 0.71962(15) 0.56561(16) 0.0141(3) Uani 1 1 d . .
H6C H -0.0472 0.7520 0.6188 0.017 Uiso 1 1 calc R U
C5 C 0.27675(18) 0.47853(15) 0.83842(16) 0.0159(3) Uani 1 1 d . .
H5C H 0.2861 0.4513 0.9331 0.019 Uiso 1 1 calc R U
C10 C -0.27195(19) 1.01115(16) 0.16786(16) 0.0172(3) Uani 1 1 d . .
H1OC H -0.2860 1.0396 0.0727 0.021 Uiso 1 1 calc R U
H1B H 0.446(3) 0.361(2) 0.812(2) 0.027(5) Uiso 1 1 d . .
H2B H -0.443(3) 1.126(2) 0.203(2) 0.028(5) Uiso 1 1 d . .

loop_
_atom_site_aniso_label
_atom_site_aniso_U_11
_atom_site_aniso_U_22
_atom_site_aniso_U_33
_atom_site_aniso_U_23
_atom_site_aniso_U_13
_atom_site_aniso_U_12
S1 0.01294(18) 0.01053(17) 0.01310(18) 0.00149(12) 0.00561(14) 0.00159(12)
S2 0.01257(18) 0.00929(17) 0.01408(18) 0.00270(12) 0.00445(13) 0.00214(12)
O2 0.0186(5) 0.0192(5) 0.0137(5) 0.0032(4) 0.0052(4) 0.0029(4)
O1 0.0122(5) 0.0129(5) 0.0265(6) -0.0028(4) 0.0037(4) 0.0021(4)
O5 0.0159(5) 0.0125(5) 0.0227(6) 0.0061(4) 0.0006(4) -0.0008(4)
O7 0.0186(5) 0.0205(5) 0.0183(5) 0.0069(4) 0.0096(4) 0.0083(4)
O3 0.0207(5) 0.0242(5) 0.0169(5) 0.0083(4) 0.0096(4) 0.0063(4)
O8 0.0225(6) 0.0117(5) 0.0347(7) 0.0058(4) 0.0140(5) 0.0058(4)
O4 0.0262(6) 0.0101(5) 0.0333(7) 0.0047(4) 0.0077(5) 0.0046(4)
O6 0.0251(6) 0.0302(6) 0.0135(5) -0.0007(4) 0.0065(5) -0.0043(5)
N2 0.0132(6) 0.0116(6) 0.0158(6) 0.0033(5) 0.0016(5) 0.0021(5)
N1 0.0116(6) 0.0106(5) 0.0177(6) 0.0018(5) 0.0015(5) 0.0024(5)
C11 0.0133(7) 0.0139(6) 0.0169(7) 0.0008(5) 0.0056(6) -0.0006(5)
C8 0.0123(7) 0.0095(6) 0.0170(7) 0.0019(5) 0.0026(5) -0.0016(5)
C3 0.0126(6) 0.0098(6) 0.0149(7) -0.0003(5) 0.0024(5) -0.0020(5)
C2 0.0144(7) 0.0151(7) 0.0138(7) 0.0019(5) 0.0040(6) -0.0017(5)
C1 0.0120(7) 0.0151(7) 0.0172(7) -0.0029(5) 0.0052(6) -0.0017(5)
C4 0.0150(7) 0.0139(6) 0.0158(7) 0.0003(5) 0.0059(6) 0.0014(5)
C7 0.0138(7) 0.0129(6) 0.0167(7) 0.0011(5) 0.0061(6) 0.0009(5)
C12 0.0148(7) 0.0148(7) 0.0142(7) 0.0038(5) 0.0042(6) -0.0009(5)
C9 0.0168(7) 0.0168(7) 0.0176(7) 0.0007(5) 0.0081(6) 0.0011(5)
C6 0.0132(7) 0.0123(6) 0.0170(7) -0.0002(5) 0.0058(6) -0.0003(5)
C5 0.0176(7) 0.0157(7) 0.0141(7) 0.0024(5) 0.0046(6) 0.0007(5)
C10 0.0207(7) 0.0175(7) 0.0137(7) 0.0048(5) 0.0057(6) 0.0004(6)

loop_
_atom_type_symbol
_atom_type_description
_atom_type_scat_dispersion_real
_atom_type_scat_dispersion_imag
_atom_type_scat_source
S S 0.1246 0.1234 'International Tables Vol C Tables 4.2.6.8 and 6.1.1.4'
O O 0.0106 0.0060 'International Tables Vol C Tables 4.2.6.8 and 6.1.1.4'
N N 0.0061 0.0033 'International Tables Vol C Tables 4.2.6.8 and 6.1.1.4'
C C 0.0033 0.0016 'International Tables Vol C Tables 4.2.6.8 and 6.1.1.4'
H H 0.0000 0.0000 'International Tables Vol C Tables 4.2.6.8 and 6.1.1.4'

loop_
_geom_angle_atom_site_label_1
_geom_angle_atom_site_label_2
_geom_angle_atom_site_label_3
_geom_angle
O6 S1 O8 115.21(7)
O6 S1 O7 112.81(7)
O8 S1 O7 111.24(6)
O6 S1 O5 107.39(6)
O8 S1 O5 102.10(6)
O7 S1 O5 107.13(6)
O2 S2 O4 112.54(7)
O2 S2 O3 112.31(6)
O4 S2 O3 113.27(7)
O2 S2 O1 107.52(6)
O4 S2 O1 102.94(6)
O3 S2 O1 107.52(6)
S2 O1 H1A 109.5
S1 O5 H2A 109.5
C10 N2 C11 122.21(12)
C10 N2 H2B 120.7(13)
C11 N2 H2B 117.0(13)
C5 N1 C1 122.26(12)
C5 N1 H1B 118.9(14)
C1 N1 H1B 118.8(13)
N2 C11 C12 119.87(13)
N2 C11 H11C 120.1
C12 C11 H11C 120.1
C9 C8 C12 117.89(13)
C9 C8 C7 118.84(13)
C12 C8 C7 123.27(13)
C2 C3 C4 118.26(13)
C2 C3 C6 123.96(13)
C4 C3 C6 117.77(13)
C1 C2 C3 119.65(13)
C1 C2 H2C 120.2
C3 C2 H2C 120.2
N1 C1 C2 120.04(13)
N1 C1 H1C 120.0
C2 C1 H1C 120.0
C5 C4 C3 119.77(13)
C5 C4 H4C 120.1
C3 C4 H4C 120.1
C6 C7 C8 123.64(13)
C6 C7 H7C 118.2
C8 C7 H7C 118.2
C11 C12 C8 120.05(13)
C11 C12 H12C 120.0
C8 C12 H12C 120.0
C10 C9 C8 119.85(13)
C10 C9 H9C 120.1
C8 C9 H9C 120.1
C7 C6 C3 125.05(13)
C7 C6 H6C 117.5
C3 C6 H6C 117.5
N1 C5 C4 120.02(13)
N1 C5 H5C 120.0
C4 C5 H5C 120.0
N2 C10 C9 120.12(13)
N2 C10 H1OC 119.9
C9 C10 H1OC 119.9

loop_
_geom_bond_atom_site_label_1
_geom_bond_atom_site_label_2
_geom_bond_distance
S1 O6 1.4366(11)
S1 O8 1.4513(10)
S1 O7 1.4593(10)
S1 O5 1.5708(10)
S2 O2 1.4419(11)
S2 O4 1.4504(10)
S2 O3 1.4566(11)
S2 O1 1.5651(10)
O1 H1A 0.8400
O5 H2A 0.8400
N2 C10 1.3395(19)
N2 C11 1.3408(19)
N2 H2B 0.87(2)
N1 C5 1.3401(19)
N1 C1 1.3406(19)
N1 H1B 0.85(2)
C11 C12 1.375(2)
C11 H11C 0.9500
C8 C9 1.400(2)
C8 C12 1.401(2)
C8 C7 1.4701(19)
C3 C2 1.399(2)
C3 C4 1.401(2)
C3 C6 1.4712(19)
C2 C1 1.378(2)
C2 H2C 0.9500
C1 H1C 0.9500
C4 C5 1.375(2)
C4 H4C 0.9500
C7 C6 1.338(2)
C7 H7C 0.9500
C12 H12C 0.9500
C9 C10 1.375(2)
C9 H9C 0.9500
C6 H6C 0.9500
C5 H5C 0.9500
C10 H1OC 0.9500

loop_
_geom_torsion_atom_site_label_1
_geom_torsion_atom_site_label_2
_geom_torsion_atom_site_label_3
_geom_torsion_atom_site_label_4
_geom_torsion
C10 N2 C11 C12 0.4(2)
C4 C3 C2 C1 0.8(2)
C6 C3 C2 C1 -177.97(13)
C5 N1 C1 C2 0.1(2)
C3 C2 C1 N1 -0.7(2)
C2 C3 C4 C5 -0.2(2)
C6 C3 C4 C5 178.61(13)
C9 C8 C7 C6 -177.66(14)
C12 C8 C7 C6 3.0(2)
N2 C11 C12 C8 0.1(2)
C9 C8 C12 C11 -0.4(2)
C7 C8 C12 C11 179.02(13)
C12 C8 C9 C10 0.2(2)
C7 C8 C9 C10 -179.26(13)
C8 C7 C6 C3 179.48(12)
C2 C3 C6 C7 -2.5(2)
C4 C3 C6 C7 178.71(14)
C1 N1 C5 C4 0.5(2)
C3 C4 C5 N1 -0.4(2)
C11 N2 C10 C9 -0.7(2)
C8 C9 C10 N2 0.3(2)
